data_4114177
loop_
_publ_author_name
'Chien-Ming Lee'
'Chung-Hung Hsieh'
'Amitava Dutta'
'Gene-Hsiang Lee'
'Wen-Feng Liaw'

_publ_section_title
;
 Oxygen Binding to Sulfur in Nitrosylated Iron-Thiolate Complexes:
 Relevance to the Fe-Containing Nitrile Hydratases
;
_journal_name_full 'Journal of the American Chemical Society'
_journal_page_first 11492
_journal_page_last 11493
_journal_paper_doi 10.1021/ja035292t
_journal_volume 125
_journal_year 2003
_chemical_formula_sum 'C49 H40 Cl2 Fe N2 O P2 S4'
_chemical_formula_weight 989.76
_chemical_name_systematic
; 
 ? 
;
_space_group_IT_number 2
_symmetry_cell_setting triclinic
_symmetry_space_group_name_Hall '-P 1'
_symmetry_space_group_name_H-M 'P -1'
_atom_sites_solution_hydrogens geom
_atom_sites_solution_primary direct
_atom_sites_solution_secondary difmap
_audit_creation_method SHELXL
_cell_angle_alpha 109.24(2)
_cell_angle_beta 94.64(2)
_cell_angle_gamma 95.99(2)
_cell_formula_units_Z 2
_cell_length_a 10.050(2)
_cell_length_b 14.599(3)
_cell_length_c 17.125(3)
_cell_measurement_reflns_used 25
_cell_measurement_temperature 295(2)
_cell_measurement_theta_max 13.00
_cell_measurement_theta_min 9.40
_cell_volume 2341.4(9)
_computing_cell_refinement 'NONIUS CAD4'
_computing_data_collection 'NONIUS CAD4'
_computing_data_reduction 'NRCSDP DATRD2'
_computing_molecular_graphics 'Siemens SHELXTL'
_computing_publication_material 'Siemens SHELXTL'
_computing_structure_refinement 'SHELXL-93 (Sheldrick, 1993)'
_computing_structure_solution 'SHELXS-86 (Sheldrick, 1990)'
_diffrn_ambient_temperature 295(2)
_diffrn_measurement_device 'NONIUS CAD4'
_diffrn_measurement_method '\w--2\q scans'
_diffrn_radiation_monochromator graphite
_diffrn_radiation_source 'fine-focus sealed tube'
_diffrn_radiation_type MoK\a
_diffrn_radiation_wavelength 0.71073
_diffrn_reflns_av_R_equivalents 0.0000
_diffrn_reflns_av_sigmaI/netI 0.0272
_diffrn_reflns_limit_h_max 11
_diffrn_reflns_limit_h_min -11
_diffrn_reflns_limit_k_max 17
_diffrn_reflns_limit_k_min 0
_diffrn_reflns_limit_l_max 19
_diffrn_reflns_limit_l_min -20
_diffrn_reflns_number 8230
_diffrn_reflns_theta_max 25.00
_diffrn_reflns_theta_min 1.49
_diffrn_standards_decay_% 0
_diffrn_standards_interval_time 60
_diffrn_standards_number 3
_exptl_absorpt_coefficient_mu 0.722
_exptl_absorpt_correction_T_max 0.7424
_exptl_absorpt_correction_T_min 0.7087
_exptl_absorpt_correction_type empirical
_exptl_crystal_colour black
_exptl_crystal_density_diffrn 1.404
_exptl_crystal_density_meas ?
_exptl_crystal_description block
_exptl_crystal_F_000 1020
_exptl_crystal_size_max 0.70
_exptl_crystal_size_mid 0.45
_exptl_crystal_size_min 0.30
_refine_diff_density_max 0.439
_refine_diff_density_min -0.305
_refine_diff_density_rms 0.045
_refine_ls_extinction_method none
_refine_ls_goodness_of_fit_all 1.063
_refine_ls_goodness_of_fit_obs 1.169
_refine_ls_matrix_type full
_refine_ls_number_parameters 550
_refine_ls_number_reflns 8222
_refine_ls_number_restraints 0
_refine_ls_restrained_S_all 1.063
_refine_ls_restrained_S_obs 1.169
_refine_ls_R_factor_all 0.0574
_refine_ls_R_factor_obs 0.0363
_refine_ls_shift/esd_max -0.002
_refine_ls_shift/esd_mean 0.000
_refine_ls_structure_factor_coef Fsqd
_refine_ls_weighting_details 'w=1/[\s^2^(Fo^2^)+(0.0553P)^2^+0.3178P] where P=(Fo^2^+2Fc^2^)/3'
_refine_ls_weighting_scheme calc
_refine_ls_wR_factor_all 0.1054
_refine_ls_wR_factor_obs 0.0971
_reflns_number_observed 5933
_reflns_number_total 8230
_reflns_observed_criterion >2sigma(I)
_cod_data_source_file ja035292tsi20030324_031852.cif
_cod_data_source_block ic6665
_cod_depositor_comments
;
The following automatic conversions were performed:

'_exptl_crystal_density_meas' value 'not_measured' was changed to '?'
- the value is perceived as not measured.

Automatic conversion script
Id: cif_fix_values 3008 2015-01-20 13:52:24Z robertas 

The following automatic conversions were performed:

'_refine_ls_weighting_scheme' value 'calc
w=1/[\s^2^(Fo^2^)+(0.0553P)^2^+0.3178P] where P=(Fo^2^+2Fc^2^)/3' was
changed to 'calc'. New tag '_refine_ls_weighting_details' was
created. The value of the new tag was set to
'w=1/[\s^2^(Fo^2^)+(0.0553P)^2^+0.3178P] where P=(Fo^2^+2Fc^2^)/3'.

Automatic conversion script
Id: cif_fix_values 3143 2015-03-26 13:38:13Z robertas 
;
_cod_original_cell_volume 2341.4(8)
_cod_database_code 4114177

loop_
_symmetry_equiv_pos_as_xyz
'x, y, z'
'-x, -y, -z'

loop_
_atom_site_aniso_label
_atom_site_aniso_U_11
_atom_site_aniso_U_22
_atom_site_aniso_U_33
_atom_site_aniso_U_23
_atom_site_aniso_U_13
_atom_site_aniso_U_12
Fe 0.0572(2) 0.0390(2) 0.0490(2) 0.0149(2) -0.0036(2) 0.0025(2)
S1 0.0663(5) 0.0639(5) 0.0696(5) 0.0066(4) -0.0051(4) -0.0133(4)
S2 0.0574(4) 0.0668(5) 0.0506(4) 0.0122(3) -0.0016(3) -0.0031(4)
S3 0.0792(5) 0.0518(4) 0.0575(4) 0.0046(3) -0.0068(4) 0.0106(4)
S4 0.0570(4) 0.0599(4) 0.0531(4) 0.0141(3) -0.0016(3) 0.0000(3)
O1 0.119(2) 0.087(2) 0.109(2) 0.065(2) 0.033(2) 0.046(2)
C1 0.053(2) 0.0463(15) 0.078(2) 0.0275(14) 0.0011(15) 0.0027(13)
C2 0.058(2) 0.070(2) 0.107(3) 0.033(2) 0.001(2) 0.002(2)
C3 0.060(2) 0.096(3) 0.130(4) 0.053(3) 0.025(2) 0.012(2)
C4 0.074(2) 0.101(3) 0.098(3) 0.050(2) 0.030(2) 0.023(2)
C5 0.077(2) 0.073(2) 0.069(2) 0.030(2) 0.011(2) 0.016(2)
C6 0.057(2) 0.049(2) 0.062(2) 0.0270(13) 0.0025(14) 0.0106(13)
C7 0.078(2) 0.048(2) 0.055(2) 0.0226(13) 0.0096(15) 0.0267(15)
C8 0.116(3) 0.069(2) 0.065(2) 0.029(2) 0.020(2) 0.049(2)
C9 0.127(4) 0.086(3) 0.099(3) 0.055(3) 0.057(3) 0.062(3)
C10 0.098(3) 0.077(2) 0.120(3) 0.052(3) 0.056(3) 0.039(2)
C11 0.070(2) 0.057(2) 0.099(3) 0.039(2) 0.021(2) 0.016(2)
C12 0.067(2) 0.0458(15) 0.065(2) 0.0299(14) 0.0136(15) 0.0173(14)
P1 0.0376(3) 0.0318(3) 0.0386(3) 0.0128(2) 0.0002(3) 0.0007(3)
P2 0.0363(3) 0.0339(3) 0.0452(3) 0.0160(3) 0.0032(3) 0.0028(3)
N1 0.067(2) 0.0531(14) 0.0614(14) 0.0244(12) 0.0101(12) 0.0160(12)
N2 0.0396(11) 0.0357(10) 0.0592(13) 0.0210(10) 0.0073(10) 0.0027(9)
C13 0.0494(15) 0.0297(11) 0.0417(13) 0.0122(10) -0.0034(11) 0.0008(11)
C14 0.059(2) 0.049(2) 0.058(2) 0.0207(13) 0.0042(14) 0.0136(13)
C15 0.081(2) 0.059(2) 0.074(2) 0.026(2) -0.001(2) 0.031(2)
C16 0.110(3) 0.047(2) 0.070(2) 0.032(2) -0.006(2) 0.010(2)
C17 0.086(2) 0.053(2) 0.063(2) 0.0329(15) 0.004(2) -0.003(2)
C18 0.056(2) 0.0478(15) 0.055(2) 0.0232(13) 0.0011(13) -0.0013(13)
C19 0.0399(13) 0.0366(12) 0.0387(12) 0.0090(10) 0.0028(10) 0.0043(10)
C20 0.063(2) 0.0414(14) 0.0488(15) 0.0136(12) -0.0079(13) -0.0028(13)
C21 0.078(2) 0.045(2) 0.059(2) 0.0078(14) -0.008(2) -0.0076(15)
C22 0.062(2) 0.064(2) 0.047(2) 0.0014(14) -0.0093(14) 0.003(2)
C23 0.081(2) 0.067(2) 0.0406(15) 0.0152(13) -0.0056(14) 0.007(2)
C24 0.070(2) 0.050(2) 0.0463(15) 0.0187(12) -0.0007(14) 0.0003(14)
C25 0.0403(13) 0.0350(12) 0.0410(13) 0.0158(10) 0.0051(10) 0.0041(10)
C26 0.0437(15) 0.0519(15) 0.0483(15) 0.0151(12) -0.0022(12) 0.0039(12)
C27 0.048(2) 0.075(2) 0.070(2) 0.025(2) 0.0072(15) 0.024(2)
C28 0.071(2) 0.060(2) 0.065(2) 0.020(2) 0.024(2) 0.028(2)
C29 0.071(2) 0.049(2) 0.046(2) 0.0072(12) 0.0064(14) 0.0069(14)
C30 0.0491(15) 0.0473(14) 0.0428(14) 0.0129(12) 0.0005(12) 0.0053(12)
C31 0.0385(14) 0.0396(13) 0.064(2) 0.0245(12) 0.0005(12) 0.0013(11)
C32 0.053(2) 0.056(2) 0.086(2) 0.038(2) 0.016(2) 0.0140(14)
C33 0.053(2) 0.074(2) 0.143(4) 0.057(2) 0.026(2) 0.021(2)
C34 0.060(2) 0.085(2) 0.139(4) 0.075(3) -0.006(2) 0.010(2)
C35 0.080(3) 0.108(3) 0.093(3) 0.065(2) -0.013(2) 0.011(2)
C36 0.064(2) 0.080(2) 0.067(2) 0.038(2) -0.001(2) 0.015(2)
C37 0.0374(13) 0.0431(13) 0.0402(13) 0.0160(11) -0.0004(10) 0.0018(11)
C38 0.050(2) 0.0454(14) 0.059(2) 0.0176(13) 0.0059(13) -0.0006(12)
C39 0.053(2) 0.073(2) 0.066(2) 0.030(2) 0.0146(15) -0.004(2)
C40 0.051(2) 0.094(2) 0.058(2) 0.028(2) 0.0189(14) 0.012(2)
C41 0.064(2) 0.066(2) 0.064(2) 0.011(2) 0.016(2) 0.018(2)
C42 0.052(2) 0.0471(15) 0.056(2) 0.0149(13) 0.0103(13) 0.0052(13)
C43 0.0405(13) 0.0395(13) 0.0440(13) 0.0144(11) 0.0059(11) 0.0050(11)
C44 0.067(2) 0.0388(14) 0.055(2) 0.0158(12) 0.0034(14) 0.0079(13)
C45 0.082(2) 0.0401(15) 0.059(2) 0.0057(13) 0.002(2) 0.0008(15)
C46 0.070(2) 0.067(2) 0.047(2) 0.0065(14) -0.0037(14) -0.005(2)
C47 0.075(2) 0.075(2) 0.057(2) 0.034(2) -0.008(2) -0.001(2)
C48 0.062(2) 0.0475(15) 0.056(2) 0.0235(13) -0.0041(14) -0.0020(13)
C49 0.130(4) 0.075(2) 0.098(3) 0.046(2) -0.004(3) 0.011(2)
Cl1 0.1131(8) 0.0978(7) 0.0956(7) 0.0301(6) -0.0117(6) -0.0110(6)
Cl2 0.1950(15) 0.1007(8) 0.1359(10) 0.0484(8) -0.0803(10) -0.0318(9)

loop_
_atom_site_label
_atom_site_type_symbol
_atom_site_fract_x
_atom_site_fract_y
_atom_site_fract_z
_atom_site_U_iso_or_equiv
_atom_site_thermal_displace_type
_atom_site_occupancy
_atom_site_calc_flag
_atom_site_refinement_flags
Fe Fe 0.44423(4) 0.10066(3) 0.24086(2) 0.04933(12) Uani 1 d .
S1 S 0.24678(9) 0.00895(6) 0.21933(5) 0.0732(2) Uani 1 d .
S2 S 0.41754(8) 0.16056(6) 0.37463(5) 0.0616(2) Uani 1 d .
S3 S 0.49464(9) -0.01709(6) 0.13003(5) 0.0672(2) Uani 1 d .
S4 S 0.66628(8) 0.13618(5) 0.28425(4) 0.0590(2) Uani 1 d .
O1 O 0.3872(3) 0.2384(2) 0.1692(2) 0.0935(8) Uani 1 d .
C1 C 0.1740(3) 0.0527(2) 0.3110(2) 0.0582(7) Uani 1 d .
C2 C 0.0397(3) 0.0200(3) 0.3161(3) 0.0791(10) Uani 1 d .
H2A H -0.0139(3) -0.0237(3) 0.2691(3) 0.095 Uiso 1 calc R
C3 C -0.0125(4) 0.0521(3) 0.3899(3) 0.0910(12) Uani 1 d .
H3A H -0.1011(4) 0.0292(3) 0.3930(3) 0.109 Uiso 1 calc R
C4 C 0.0651(4) 0.1185(3) 0.4602(3) 0.0852(11) Uani 1 d .
H4A H 0.0287(4) 0.1395(3) 0.5103(3) 0.102 Uiso 1 calc R
C5 C 0.1949(4) 0.1532(2) 0.4560(2) 0.0708(9) Uani 1 d .
H5A H 0.2458(4) 0.1992(2) 0.5029(2) 0.085 Uiso 1 calc R
C6 C 0.2518(3) 0.1199(2) 0.3814(2) 0.0539(7) Uani 1 d .
C7 C 0.6588(3) 0.0264(2) 0.1214(2) 0.0576(7) Uani 1 d .
C8 C 0.7124(4) -0.0022(3) 0.0452(2) 0.0784(10) Uani 1 d .
H8A H 0.6600(4) -0.0454(3) -0.0026(2) 0.094 Uiso 1 calc R
C9 C 0.8425(5) 0.0337(3) 0.0415(3) 0.0920(13) Uani 1 d .
H9A H 0.8767(5) 0.0161(3) -0.0094(3) 0.110 Uiso 1 calc R
C10 C 0.9233(4) 0.0953(3) 0.1118(3) 0.0895(12) Uani 1 d .
H10A H 1.0123(4) 0.1173(3) 0.1086(3) 0.107 Uiso 1 calc R
C11 C 0.8720(3) 0.1243(2) 0.1870(2) 0.0712(9) Uani 1 d .
H11A H 0.9268(3) 0.1652(2) 0.2347(2) 0.085 Uiso 1 calc R
C12 C 0.7384(3) 0.0927(2) 0.1919(2) 0.0555(7) Uani 1 d .
P1 P 0.02633(6) -0.35974(4) 0.24053(4) 0.03641(15) Uani 1 d .
P2 P -0.17549(6) -0.51513(4) 0.25629(4) 0.0381(2) Uani 1 d .
N1 N 0.4152(2) 0.1822(2) 0.20064(15) 0.0587(6) Uani 1 d .
N2 N -0.1078(2) -0.41199(14) 0.25787(13) 0.0438(5) Uani 1 d .
C13 C -0.0158(3) -0.2877(2) 0.17753(14) 0.0411(6) Uani 1 d .
C14 C -0.1420(3) -0.2583(2) 0.1751(2) 0.0544(7) Uani 1 d .
H14A H -0.2052(3) -0.2755(2) 0.2065(2) 0.065 Uiso 1 calc R
C15 C -0.1741(4) -0.2032(2) 0.1262(2) 0.0695(9) Uani 1 d .
H15A H -0.2589(4) -0.1833(2) 0.1245(2) 0.083 Uiso 1 calc R
C16 C -0.0809(4) -0.1780(2) 0.0801(2) 0.0736(10) Uani 1 d .
H16A H -0.1031(4) -0.1413(2) 0.0470(2) 0.088 Uiso 1 calc R
C17 C 0.0443(4) -0.2062(2) 0.0821(2) 0.0656(8) Uani 1 d .
H17A H 0.1069(4) -0.1884(2) 0.0508(2) 0.079 Uiso 1 calc R
C18 C 0.0778(3) -0.2612(2) 0.1307(2) 0.0528(7) Uani 1 d .
H18A H 0.1630(3) -0.2805(2) 0.1321(2) 0.063 Uiso 1 calc R
C19 C 0.1221(2) -0.2804(2) 0.33653(14) 0.0395(5) Uani 1 d .
C20 C 0.1752(3) -0.1858(2) 0.3467(2) 0.0530(7) Uani 1 d .
H20A H 0.1597(3) -0.1609(2) 0.3038(2) 0.064 Uiso 1 calc R
C21 C 0.2516(3) -0.1280(2) 0.4204(2) 0.0655(8) Uani 1 d .
H21A H 0.2873(3) -0.0641(2) 0.4271(2) 0.079 Uiso 1 calc R
C22 C 0.2753(3) -0.1640(2) 0.4839(2) 0.0635(8) Uani 1 d .
H22A H 0.3271(3) -0.1247(2) 0.5334(2) 0.076 Uiso 1 calc R
C23 C 0.2226(3) -0.2577(2) 0.4743(2) 0.0646(8) Uani 1 d .
H23A H 0.2389(3) -0.2823(2) 0.5173(2) 0.078 Uiso 1 calc R
C24 C 0.1451(3) -0.3159(2) 0.4010(2) 0.0560(7) Uani 1 d .
H24A H 0.1084(3) -0.3794(2) 0.3951(2) 0.067 Uiso 1 calc R
C25 C 0.1353(2) -0.4418(2) 0.18464(14) 0.0382(5) Uani 1 d .
C26 C 0.2610(3) -0.4485(2) 0.2196(2) 0.0491(6) Uani 1 d .
H26A H 0.2948(3) -0.4067(2) 0.2731(2) 0.059 Uiso 1 calc R
C27 C 0.3368(3) -0.5173(2) 0.1753(2) 0.0632(8) Uani 1 d .
H27A H 0.4211(3) -0.5219(2) 0.1993(2) 0.076 Uiso 1 calc R
C28 C 0.2880(3) -0.5789(2) 0.0962(2) 0.0634(8) Uani 1 d .
H28A H 0.3385(3) -0.6258(2) 0.0669(2) 0.076 Uiso 1 calc R
C29 C 0.1649(3) -0.5711(2) 0.0605(2) 0.0578(7) Uani 1 d .
H29A H 0.1330(3) -0.6118(2) 0.0063(2) 0.069 Uiso 1 calc R
C30 C 0.0877(3) -0.5036(2) 0.10365(15) 0.0474(6) Uani 1 d .
H30A H 0.0038(3) -0.4993(2) 0.07890(15) 0.057 Uiso 1 calc R
C31 C -0.0632(2) -0.5817(2) 0.2962(2) 0.0464(6) Uani 1 d .
C32 C 0.0302(3) -0.6272(2) 0.2487(2) 0.0607(8) Uani 1 d .
H32A H 0.0276(3) -0.6310(2) 0.1933(2) 0.073 Uiso 1 calc R
C33 C 0.1287(3) -0.6678(3) 0.2831(3) 0.0833(11) Uani 1 d .
H33A H 0.1929(3) -0.6973(3) 0.2510(3) 0.100 Uiso 1 calc R
C34 C 0.1316(4) -0.6647(3) 0.3637(3) 0.0864(12) Uani 1 d .
H34A H 0.1977(4) -0.6917(3) 0.3866(3) 0.104 Uiso 1 calc R
C35 C 0.0374(4) -0.6219(3) 0.4103(2) 0.0876(11) Uani 1 d .
H35A H 0.0380(4) -0.6215(3) 0.4648(2) 0.105 Uiso 1 calc R
C36 C -0.0587(3) -0.5794(2) 0.3786(2) 0.0672(8) Uani 1 d .
H36A H -0.1209(3) -0.5488(2) 0.4119(2) 0.081 Uiso 1 calc R
C37 C -0.3111(2) -0.4953(2) 0.31956(14) 0.0404(5) Uani 1 d .
C38 C -0.3874(3) -0.5741(2) 0.3304(2) 0.0520(7) Uani 1 d .
H38A H -0.3651(3) -0.6369(2) 0.3074(2) 0.062 Uiso 1 calc R
C39 C -0.4955(3) -0.5598(2) 0.3748(2) 0.0627(8) Uani 1 d .
H39A H -0.5459(3) -0.6128(2) 0.3823(2) 0.075 Uiso 1 calc R
C40 C -0.5295(3) -0.4668(3) 0.4084(2) 0.0662(8) Uani 1 d .
H40A H -0.6033(3) -0.4575(3) 0.4381(2) 0.079 Uiso 1 calc R
C41 C -0.4555(3) -0.3885(2) 0.3983(2) 0.0662(8) Uani 1 d .
H41A H -0.4791(3) -0.3261(2) 0.4213(2) 0.079 Uiso 1 calc R
C42 C -0.3449(3) -0.4017(2) 0.3538(2) 0.0525(7) Uani 1 d .
H42A H -0.2942(3) -0.3484(2) 0.3470(2) 0.063 Uiso 1 calc R
C43 C -0.2514(2) -0.5921(2) 0.15393(15) 0.0413(5) Uani 1 d .
C44 C -0.2816(3) -0.6928(2) 0.1339(2) 0.0541(7) Uani 1 d .
H44A H -0.2569(3) -0.7218(2) 0.1727(2) 0.065 Uiso 1 calc R
C45 C -0.3479(3) -0.7499(2) 0.0570(2) 0.0641(8) Uani 1 d .
H45A H -0.3686(3) -0.8172(2) 0.0441(2) 0.077 Uiso 1 calc R
C46 C -0.3833(3) -0.7075(2) -0.0004(2) 0.0662(8) Uani 1 d .
H46A H -0.4269(3) -0.7464(2) -0.0527(2) 0.079 Uiso 1 calc R
C47 C -0.3550(3) -0.6083(2) 0.0184(2) 0.0680(8) Uani 1 d .
H47A H -0.3804(3) -0.5800(2) -0.0208(2) 0.082 Uiso 1 calc R
C48 C -0.2891(3) -0.5503(2) 0.0953(2) 0.0551(7) Uani 1 d .
H48A H -0.2700(3) -0.4830(2) 0.1079(2) 0.066 Uiso 1 calc R
C49 C 0.5425(5) 0.8783(3) 0.2936(2) 0.0987(13) Uani 1 d .
H49A H 0.5950(5) 0.9111(3) 0.2629(2) 0.118 Uiso 1 calc R
H49B H 0.4639(5) 0.9111(3) 0.3068(2) 0.118 Uiso 1 calc R
Cl1 Cl 0.49025(12) 0.75588(8) 0.23102(7) 0.1062(3) Uani 1 d .
Cl2 Cl 0.6364(2) 0.88697(9) 0.38306(9) 0.1517(6) Uani 1 d .

loop_
_atom_type_symbol
_atom_type_description
_atom_type_scat_dispersion_real
_atom_type_scat_dispersion_imag
_atom_type_scat_source
C C 0.0033 0.0016 'International Tables Vol C Tables 4.2.6.8 and 6.1.1.4'
H H 0.0000 0.0000 'International Tables Vol C Tables 4.2.6.8 and 6.1.1.4'
N N 0.0061 0.0033 'International Tables Vol C Tables 4.2.6.8 and 6.1.1.4'
O O 0.0106 0.0060 'International Tables Vol C Tables 4.2.6.8 and 6.1.1.4'
P P 0.1023 0.0942 'International Tables Vol C Tables 4.2.6.8 and 6.1.1.4'
S S 0.1246 0.1234 'International Tables Vol C Tables 4.2.6.8 and 6.1.1.4'
Cl Cl 0.1484 0.1585 'International Tables Vol C Tables 4.2.6.8 and 6.1.1.4'
Fe Fe 0.3463 0.8444 'International Tables Vol C Tables 4.2.6.8 and 6.1.1.4'

loop_
_geom_angle_atom_site_label_1
_geom_angle_atom_site_label_2
_geom_angle_atom_site_label_3
_geom_angle
N1 Fe S1 103.65(10)
N1 Fe S2 107.40(9)
S1 Fe S2 88.39(4)
N1 Fe S3 100.70(9)
S1 Fe S3 85.64(4)
S2 Fe S3 151.89(4)
N1 Fe S4 103.53(9)
S1 Fe S4 152.71(4)
S2 Fe S4 85.80(4)
S3 Fe S4 87.04(4)
C1 S1 Fe 105.85(10)
C6 S2 Fe 105.91(10)
C7 S3 Fe 102.76(10)
C12 S4 Fe 103.12(11)
C6 C1 C2 119.2(3)
C6 C1 S1 119.2(2)
C2 C1 S1 121.6(3)
C3 C2 C1 120.2(4)
C2 C3 C4 120.6(3)
C5 C4 C3 120.1(4)
C4 C5 C6 120.4(3)
C1 C6 C5 119.5(3)
C1 C6 S2 119.1(2)
C5 C6 S2 121.5(2)
C12 C7 C8 119.1(3)
C12 C7 S3 119.1(2)
C8 C7 S3 121.8(3)
C9 C8 C7 119.7(4)
C8 C9 C10 121.2(4)
C9 C10 C11 119.7(4)
C10 C11 C12 120.3(4)
C11 C12 C7 119.7(3)
C11 C12 S4 121.4(3)
C7 C12 S4 118.8(2)
N2 P1 C13 108.96(11)
N2 P1 C19 110.61(11)
C13 P1 C19 108.74(11)
N2 P1 C25 114.63(11)
C13 P1 C25 106.10(11)
C19 P1 C25 107.58(11)
N2 P2 C43 112.46(11)
N2 P2 C31 114.06(11)
C43 P2 C31 108.38(12)
N2 P2 C37 107.78(11)
C43 P2 C37 105.81(11)
C31 P2 C37 107.93(12)
O1 N1 Fe 176.2(3)
P1 N2 P2 141.50(14)
C14 C13 C18 119.5(2)
C14 C13 P1 120.2(2)
C18 C13 P1 120.3(2)
C15 C14 C13 119.9(3)
C16 C15 C14 119.9(3)
C17 C16 C15 120.8(3)
C16 C17 C18 120.0(3)
C17 C18 C13 119.9(3)
C20 C19 C24 119.3(2)
C20 C19 P1 121.7(2)
C24 C19 P1 119.0(2)
C19 C20 C21 120.0(3)
C22 C21 C20 120.5(3)
C23 C22 C21 119.9(3)
C22 C23 C24 120.2(3)
C23 C24 C19 120.2(3)
C26 C25 C30 119.0(2)
C26 C25 P1 122.8(2)
C30 C25 P1 118.1(2)
C25 C26 C27 120.2(2)
C28 C27 C26 120.3(3)
C29 C28 C27 119.8(3)
C28 C29 C30 120.8(3)
C29 C30 C25 119.9(2)
C32 C31 C36 118.5(3)
C32 C31 P2 120.1(2)
C36 C31 P2 121.1(2)
C31 C32 C33 120.2(3)
C34 C33 C32 120.4(3)
C35 C34 C33 119.6(3)
C34 C35 C36 121.1(3)
C35 C36 C31 120.1(3)
C38 C37 C42 119.7(2)
C38 C37 P2 120.2(2)
C42 C37 P2 120.0(2)
C39 C38 C37 120.3(3)
C38 C39 C40 120.0(3)
C41 C40 C39 120.5(3)
C40 C41 C42 120.2(3)
C37 C42 C41 119.3(3)
C48 C43 C44 118.9(2)
C48 C43 P2 119.7(2)
C44 C43 P2 121.3(2)
C45 C44 C43 120.5(3)
C46 C45 C44 119.8(3)
C45 C46 C47 120.5(3)
C46 C47 C48 120.2(3)
C47 C48 C43 120.1(3)
Cl2 C49 Cl1 111.5(2)

loop_
_geom_bond_atom_site_label_1
_geom_bond_atom_site_label_2
_geom_bond_distance
Fe N1 1.599(2)
Fe S1 2.2063(11)
Fe S2 2.2163(10)
Fe S3 2.2363(10)
Fe S4 2.2444(10)
S1 C1 1.740(3)
S2 C6 1.736(3)
S3 C7 1.740(3)
S4 C12 1.747(3)
O1 N1 1.166(3)
C1 C6 1.391(4)
C1 C2 1.403(4)
C2 C3 1.363(5)
C3 C4 1.385(5)
C4 C5 1.366(5)
C5 C6 1.401(4)
C7 C12 1.395(4)
C7 C8 1.403(4)
C8 C9 1.371(5)
C9 C10 1.376(6)
C10 C11 1.377(5)
C11 C12 1.391(4)
P1 N2 1.576(2)
P1 C13 1.793(2)
P1 C19 1.797(2)
P1 C25 1.799(2)
P2 N2 1.577(2)
P2 C43 1.796(2)
P2 C31 1.796(2)
P2 C37 1.797(2)
C13 C14 1.383(4)
C13 C18 1.389(4)
C14 C15 1.381(4)
C15 C16 1.369(5)
C16 C17 1.365(5)
C17 C18 1.378(4)
C19 C20 1.376(3)
C19 C24 1.381(3)
C20 C21 1.379(4)
C21 C22 1.369(4)
C22 C23 1.366(4)
C23 C24 1.380(4)
C25 C26 1.380(3)
C25 C30 1.395(3)
C26 C27 1.385(4)
C27 C28 1.371(4)
C28 C29 1.368(4)
C29 C30 1.375(4)
C31 C32 1.371(4)
C31 C36 1.397(4)
C32 C33 1.392(4)
C33 C34 1.363(5)
C34 C35 1.356(5)
C35 C36 1.370(4)
C37 C38 1.388(3)
C37 C42 1.388(3)
C38 C39 1.370(4)
C39 C40 1.380(4)
C40 C41 1.365(4)
C41 C42 1.393(4)
C43 C48 1.384(3)
C43 C44 1.388(3)
C44 C45 1.375(4)
C45 C46 1.366(4)
C46 C47 1.369(4)
C47 C48 1.377(4)
C49 Cl2 1.694(4)
C49 Cl1 1.752(4)
